data_7134230
loop_
_publ_author_name
'Tyagi, Kartikay'
'Dixit, Tejal'
'Venkatesh, V.'

_publ_section_title
;
 Visible light-induced photoisomerization of indole-oxindole constructs:
 Molecular disassembly and ROS-mediated apoptosis
;
_journal_name_full 'Chemical Communications'
_journal_paper_doi 10.1039/D4CC06624C
_journal_year 2025
_chemical_formula_moiety 'C H Cl3, 2(C25 H21 N3 O)'
_chemical_formula_sum 'C51 H43 Cl3 N6 O2'
_chemical_formula_weight 878.26
_space_group_crystal_system monoclinic
_space_group_IT_number 14
_space_group_name_Hall '-P 2yn'
_space_group_name_H-M_alt 'P 1 21/n 1'
_atom_sites_solution_hydrogens geom
_atom_sites_solution_primary dual
_audit_creation_date 2024-09-03
_audit_creation_method
;
Olex2 1.5
(compiled 2023.08.24 svn.re1ec1418 for OlexSys, GUI svn.r6817)
;
_audit_update_record
;
2024-10-01 deposited with the CCDC.	2025-02-03 downloaded from the CCDC.
;
_cell_angle_alpha 90
_cell_angle_beta 95.4050(10)
_cell_angle_gamma 90
_cell_formula_units_Z 4
_cell_length_a 19.8975(9)
_cell_length_b 7.5952(3)
_cell_length_c 28.4543(12)
_cell_measurement_reflns_used 9946
_cell_measurement_temperature 100.00
_cell_measurement_theta_max 24.098
_cell_measurement_theta_min 2.396
_cell_volume 4281.1(3)
_computing_cell_refinement 'SAINT V8.40B (?, 2016)'
_computing_data_reduction 'SAINT V8.40B (?, 2016)'
_computing_molecular_graphics 'Olex2 1.5 (Dolomanov et al., 2009)'
_computing_publication_material 'Olex2 1.5 (Dolomanov et al., 2009)'
_computing_structure_refinement 'SHELXL n/a (Sheldrick, 2015)'
_computing_structure_solution 'SHELXT 2018/2 (Sheldrick, 2018)'
_diffrn_ambient_temperature 100.00
_diffrn_measured_fraction_theta_full 0.999
_diffrn_measured_fraction_theta_max 0.996
_diffrn_measurement_device_type 'Bruker APEX-II CCD'
_diffrn_measurement_method '\f and \w scans'
_diffrn_radiation_type MoK\a
_diffrn_radiation_wavelength 0.71073
_diffrn_reflns_av_R_equivalents 0.0932
_diffrn_reflns_av_unetI/netI 0.0582
_diffrn_reflns_Laue_measured_fraction_full 0.999
_diffrn_reflns_Laue_measured_fraction_max 0.996
_diffrn_reflns_limit_h_max 24
_diffrn_reflns_limit_h_min -25
_diffrn_reflns_limit_k_max 9
_diffrn_reflns_limit_k_min -9
_diffrn_reflns_limit_l_max 36
_diffrn_reflns_limit_l_min -35
_diffrn_reflns_number 112728
_diffrn_reflns_point_group_measured_fraction_full 0.999
_diffrn_reflns_point_group_measured_fraction_max 0.996
_diffrn_reflns_theta_full 25.242
_diffrn_reflns_theta_max 26.754
_diffrn_reflns_theta_min 2.056
_exptl_absorpt_coefficient_mu 0.264
_exptl_absorpt_correction_T_max 0.7454
_exptl_absorpt_correction_T_min 0.6947
_exptl_absorpt_correction_type multi-scan
_exptl_absorpt_process_details
;
SADABS-2016/2 (Bruker,2016/2) was used for absorption correction.
wR2(int) was 0.1197 before and 0.0761 after correction.
The Ratio of minimum to maximum transmission is 0.9320.
The \l/2 correction factor is Not present.
;
_exptl_crystal_colour YELLOW
_exptl_crystal_density_diffrn 1.363
_exptl_crystal_description PLATE
_exptl_crystal_F_000 1832
_exptl_crystal_size_max 0.147
_exptl_crystal_size_mid 0.094
_exptl_crystal_size_min 0.032
_refine_diff_density_max 0.515
_refine_diff_density_min -0.445
_refine_diff_density_rms 0.074
_refine_ls_extinction_method none
_refine_ls_goodness_of_fit_ref 1.015
_refine_ls_hydrogen_treatment constr
_refine_ls_matrix_type full
_refine_ls_number_parameters 563
_refine_ls_number_reflns 9074
_refine_ls_number_restraints 0
_refine_ls_restrained_S_all 1.015
_refine_ls_R_factor_all 0.0969
_refine_ls_R_factor_gt 0.0542
_refine_ls_shift/su_max 0.001
_refine_ls_shift/su_mean 0.000
_refine_ls_structure_factor_coef Fsqd
_refine_ls_weighting_details 'w=1/[\s^2^(Fo^2^)+(0.0846P)^2^+1.9700P] where P=(Fo^2^+2Fc^2^)/3'
_refine_ls_weighting_scheme calc
_refine_ls_wR_factor_gt 0.1370
_refine_ls_wR_factor_ref 0.1638
_reflns_Friedel_coverage 0.000
_reflns_number_gt 5928
_reflns_number_total 9074
_reflns_threshold_expression 'I > 2\s(I)'
_cod_data_source_file d4cc06624c2.cif
_cod_data_source_block vv_kt_777_1255_0m
_cod_original_cell_volume 4281.0(3)
_cod_database_code 7134230
_shelx_shelxl_version_number 2019/1
_shelx_space_group_comment
;
The symmetry employed for this shelxl refinement is uniquely defined
by the following loop, which should always be used as a source of
symmetry information in preference to the above space-group names.
They are only intended as comments.
;
_olex2_refinement_description
;
1. Fixed Uiso
 At 1.2 times of:
  All C(H) groups, All N(H) groups
 At 1.5 times of:
  All C(H,H,H) groups
2.a Ternary CH refined with riding coordinates:
 C51(H51)
2.b Aromatic/amide H refined with riding coordinates:
 N6(H6a), N3(H3), C34(H34), C9(H9), C11(H11), C19(H19), C45(H45), C39(H39),
 C47(H47), C48(H48), C22(H22), C44(H44), C17(H17), C23(H23), C20(H20), C42(H42),
  C36(H36), C29(H29), C30(H30), C16(H16), C40(H40), C41(H41), C31(H31),
 C28(H28), C14(H14), C15(H15), C6(H6), C8(H8), C5(H5), C7(H7)
2.c Idealised Me refined as rotating group:
 C50(H50a,H50b,H50c), C49(H49a,H49b,H49c), C24(H24a,H24b,H24c), C25(H25a,H25b,
 H25c)
;
_olex2_submission_special_instructions 'No special instructions were received'

loop_
_space_group_symop_operation_xyz
'x, y, z'
'-x+1/2, y+1/2, -z+1/2'
'-x, -y, -z'
'x-1/2, -y-1/2, z-1/2'

loop_
_atom_site_label
_atom_site_type_symbol
_atom_site_fract_x
_atom_site_fract_y
_atom_site_fract_z
_atom_site_U_iso_or_equiv
_atom_site_adp_type
_atom_site_occupancy
_atom_site_site_symmetry_order
_atom_site_calc_flag
_atom_site_refinement_flags_posn
_atom_site_refinement_flags_adp
_atom_site_refinement_flags_occupancy
_atom_site_disorder_assembly
_atom_site_disorder_group
Cl Cl 0.30878(4) -0.28970(12) 0.79076(3) 0.0514(2) Uani 1 1 d . . . . .
Cl1 Cl 0.22461(5) -0.27168(13) 0.70319(3) 0.0601(3) Uani 1 1 d . . . . .
Cl5 Cl 0.36241(5) -0.15089(13) 0.70761(3) 0.0631(3) Uani 1 1 d . . . . .
O1 O 0.33721(8) 0.6736(2) 0.51434(6) 0.0244(4) Uani 1 1 d . . . . .
O2 O 0.48044(8) 0.2709(2) 0.49510(6) 0.0229(4) Uani 1 1 d . . . . .
N4 N 0.27439(9) 0.2258(3) 0.48136(7) 0.0190(4) Uani 1 1 d . . . . .
N1 N 0.12923(9) 0.7085(3) 0.50188(7) 0.0200(4) Uani 1 1 d . . . . .
N6 N 0.57311(9) 0.1885(3) 0.54415(7) 0.0217(5) Uani 1 1 d . . . . .
H6A H 0.603504 0.247677 0.530050 0.026 Uiso 1 1 calc R U . . .
N3 N 0.42620(10) 0.5869(3) 0.56683(7) 0.0224(5) Uani 1 1 d . . . . .
H3 H 0.459155 0.631854 0.552081 0.027 Uiso 1 1 calc R U . . .
N2 N 0.04635(11) 0.9642(3) 0.31944(7) 0.0273(5) Uani 1 1 d . . . . .
N5 N 0.19196(11) 0.4727(3) 0.29863(7) 0.0295(5) Uani 1 1 d . . . . .
C35 C 0.34644(11) 0.1143(3) 0.54002(8) 0.0187(5) Uani 1 1 d . . . . .
C12 C 0.08692(12) 0.6566(3) 0.53588(9) 0.0203(5) Uani 1 1 d . . . . .
C18 C 0.10901(12) 0.7773(3) 0.45609(9) 0.0212(5) Uani 1 1 d . . . . .
C43 C 0.25212(11) 0.2932(3) 0.43600(8) 0.0195(5) Uani 1 1 d . . . . .
C37 C 0.23466(11) 0.1667(3) 0.51627(8) 0.0192(5) Uani 1 1 d . . . . .
C34 C 0.40548(11) 0.0541(3) 0.56813(8) 0.0186(5) Uani 1 1 d . . . . .
H34 H 0.396065 -0.017389 0.594106 0.022 Uiso 1 1 calc R U . . .
C1 C 0.35910(12) 0.6033(3) 0.55172(8) 0.0205(5) Uani 1 1 d . . . . .
C46 C 0.21291(12) 0.4104(3) 0.34363(8) 0.0223(5) Uani 1 1 d . . . . .
C10 C 0.19717(12) 0.5894(3) 0.56165(8) 0.0212(5) Uani 1 1 d . . . . .
C9 C 0.25308(12) 0.5207(3) 0.59126(8) 0.0217(5) Uani 1 1 d . . . . .
H9 H 0.240131 0.462486 0.618551 0.026 Uiso 1 1 calc R U . . .
C38 C 0.27807(12) 0.0947(3) 0.55289(8) 0.0197(5) Uani 1 1 d . . . . .
C3 C 0.37192(12) 0.4459(3) 0.62275(8) 0.0209(5) Uani 1 1 d . . . . .
C4 C 0.43572(12) 0.4900(3) 0.60858(8) 0.0215(5) Uani 1 1 d . . . . .
C11 C 0.19422(12) 0.6680(3) 0.51794(9) 0.0218(5) Uani 1 1 d . . . . .
H11 H 0.232350 0.691050 0.501154 0.026 Uiso 1 1 calc R U . . .
C21 C 0.06693(12) 0.9008(3) 0.36450(9) 0.0225(5) Uani 1 1 d . . . . .
C27 C 0.58798(12) 0.0810(3) 0.58350(8) 0.0204(5) Uani 1 1 d . . . . .
C19 C 0.13894(12) 0.7149(3) 0.41726(8) 0.0229(5) Uani 1 1 d . . . . .
H19 H 0.173766 0.629240 0.421497 0.027 Uiso 1 1 calc R U . . .
C45 C 0.26906(12) 0.4825(3) 0.37043(9) 0.0226(5) Uani 1 1 d . . . . .
H45 H 0.294530 0.572156 0.357040 0.027 Uiso 1 1 calc R U . . .
C13 C 0.12775(12) 0.5824(3) 0.57355(9) 0.0217(5) Uani 1 1 d . . . . .
C32 C 0.52748(11) 0.0109(3) 0.59710(8) 0.0189(5) Uani 1 1 d . . . . .
C33 C 0.47229(12) 0.0798(3) 0.56466(8) 0.0188(5) Uani 1 1 d . . . . .
C39 C 0.25060(12) 0.0277(3) 0.59284(8) 0.0213(5) Uani 1 1 d . . . . .
H39 H 0.278899 -0.022727 0.618062 0.026 Uiso 1 1 calc R U . . .
C47 C 0.17707(12) 0.2771(3) 0.36440(8) 0.0223(5) Uani 1 1 d . . . . .
H47 H 0.138666 0.226133 0.347208 0.027 Uiso 1 1 calc R U . . .
C2 C 0.32091(12) 0.5211(3) 0.58850(8) 0.0210(5) Uani 1 1 d . . . . .
C48 C 0.19692(12) 0.2188(3) 0.40961(8) 0.0205(5) Uani 1 1 d . . . . .
H48 H 0.172505 0.126577 0.422839 0.025 Uiso 1 1 calc R U . . .
C26 C 0.50539(12) 0.1905(3) 0.53021(8) 0.0200(5) Uani 1 1 d . . . . .
C22 C 0.03778(12) 0.9640(3) 0.40433(9) 0.0226(5) Uani 1 1 d . . . . .
H22 H 0.002706 1.049080 0.400374 0.027 Uiso 1 1 calc R U . . .
C44 C 0.28812(12) 0.4257(3) 0.41588(8) 0.0214(5) Uani 1 1 d . . . . .
H44 H 0.326010 0.477585 0.433458 0.026 Uiso 1 1 calc R U . . .
C17 C 0.01668(12) 0.6621(3) 0.53496(9) 0.0230(6) Uani 1 1 d . . . . .
H17 H -0.010467 0.710830 0.508911 0.028 Uiso 1 1 calc R U . . .
C23 C 0.05916(12) 0.9047(3) 0.44903(9) 0.0217(5) Uani 1 1 d . . . . .
H23 H 0.039438 0.951939 0.475432 0.026 Uiso 1 1 calc R U . . .
C20 C 0.11849(12) 0.7765(3) 0.37241(9) 0.0242(6) Uani 1 1 d . . . . .
H20 H 0.140071 0.733159 0.346350 0.029 Uiso 1 1 calc R U . . .
C42 C 0.16517(12) 0.1808(3) 0.51858(9) 0.0221(5) Uani 1 1 d . . . . .
H42 H 0.136628 0.233716 0.493894 0.027 Uiso 1 1 calc R U . . .
C36 C 0.34068(12) 0.1949(3) 0.49638(8) 0.0202(5) Uani 1 1 d . . . . .
H36 H 0.377663 0.224863 0.479127 0.024 Uiso 1 1 calc R U . . .
C29 C 0.65176(12) -0.0739(3) 0.64432(9) 0.0245(6) Uani 1 1 d . . . . .
H29 H 0.693863 -0.104001 0.660911 0.029 Uiso 1 1 calc R U . . .
C30 C 0.59249(12) -0.1466(3) 0.65832(9) 0.0248(6) Uani 1 1 d . . . . .
H30 H 0.594777 -0.226184 0.684172 0.030 Uiso 1 1 calc R U . . .
C16 C -0.01175(13) 0.5936(3) 0.57358(9) 0.0258(6) Uani 1 1 d . . . . .
H16 H -0.059431 0.595245 0.574009 0.031 Uiso 1 1 calc R U . . .
C40 C 0.18159(12) 0.0365(3) 0.59478(9) 0.0238(6) Uani 1 1 d . . . . .
H40 H 0.162286 -0.011095 0.621307 0.029 Uiso 1 1 calc R U . . .
C41 C 0.13980(12) 0.1140(3) 0.55853(9) 0.0237(6) Uani 1 1 d . . . . .
H41 H 0.092678 0.121082 0.561323 0.028 Uiso 1 1 calc R U . . .
C31 C 0.53017(12) -0.1042(3) 0.63498(8) 0.0228(5) Uani 1 1 d . . . . .
H31 H 0.489932 -0.153468 0.644860 0.027 Uiso 1 1 calc R U . . .
C28 C 0.65018(12) 0.0419(3) 0.60652(8) 0.0240(6) Uani 1 1 d . . . . .
H28 H 0.690400 0.092152 0.596901 0.029 Uiso 1 1 calc R U . . .
C14 C 0.09767(12) 0.5148(3) 0.61244(9) 0.0242(6) Uani 1 1 d . . . . .
H14 H 0.124413 0.465063 0.638526 0.029 Uiso 1 1 calc R U . . .
C15 C 0.02799(13) 0.5224(3) 0.61183(9) 0.0272(6) Uani 1 1 d . . . . .
H15 H 0.006925 0.478241 0.638012 0.033 Uiso 1 1 calc R U . . .
C6 C 0.49059(13) 0.3333(3) 0.67319(9) 0.0272(6) Uani 1 1 d . . . . .
H6 H 0.530744 0.294824 0.690928 0.033 Uiso 1 1 calc R U . . .
C8 C 0.36891(13) 0.3403(3) 0.66247(9) 0.0254(6) Uani 1 1 d . . . . .
H8 H 0.326493 0.306399 0.672358 0.030 Uiso 1 1 calc R U . . .
C5 C 0.49498(13) 0.4372(3) 0.63327(9) 0.0249(6) Uani 1 1 d . . . . .
H5 H 0.537504 0.470499 0.623440 0.030 Uiso 1 1 calc R U . . .
C7 C 0.42820(14) 0.2850(3) 0.68744(9) 0.0290(6) Uani 1 1 d . . . . .
H7 H 0.426273 0.213257 0.714624 0.035 Uiso 1 1 calc R U . . .
C50 C 0.13705(14) 0.3851(4) 0.27109(9) 0.0321(6) Uani 1 1 d . . . . .
H50A H 0.148765 0.261175 0.266784 0.048 Uiso 1 1 calc R U . . .
H50B H 0.129048 0.442196 0.240187 0.048 Uiso 1 1 calc R U . . .
H50C H 0.096109 0.392475 0.287628 0.048 Uiso 1 1 calc R U . . .
C49 C 0.23694(14) 0.5823(4) 0.27447(10) 0.0363(7) Uani 1 1 d . . . . .
H49A H 0.246419 0.690824 0.292500 0.054 Uiso 1 1 calc R U . . .
H49B H 0.215710 0.611488 0.242962 0.054 Uiso 1 1 calc R U . . .
H49C H 0.279243 0.518861 0.271551 0.054 Uiso 1 1 calc R U . . .
C24 C 0.06407(17) 0.8617(4) 0.27934(10) 0.0450(8) Uani 1 1 d . . . . .
H24A H 0.044768 0.743317 0.280805 0.067 Uiso 1 1 calc R U . . .
H24B H 0.113314 0.853135 0.280149 0.067 Uiso 1 1 calc R U . . .
H24C H 0.046103 0.919372 0.250007 0.067 Uiso 1 1 calc R U . . .
C25 C -0.01926(15) 1.0515(4) 0.31285(10) 0.0451(8) Uani 1 1 d . . . . .
H25A H -0.018523 1.157186 0.332662 0.068 Uiso 1 1 calc R U . . .
H25B H -0.054353 0.971023 0.321832 0.068 Uiso 1 1 calc R U . . .
H25C H -0.028924 1.084987 0.279638 0.068 Uiso 1 1 calc R U . . .
C51 C 0.30691(16) -0.3026(4) 0.72946(11) 0.0420(7) Uani 1 1 d . . . . .
H51 H 0.321837 -0.423490 0.721163 0.050 Uiso 1 1 calc R U . . .

loop_
_atom_site_aniso_label
_atom_site_aniso_U_11
_atom_site_aniso_U_22
_atom_site_aniso_U_33
_atom_site_aniso_U_23
_atom_site_aniso_U_13
_atom_site_aniso_U_12
Cl 0.0619(6) 0.0606(5) 0.0324(4) 0.0033(4) 0.0075(4) 0.0092(4)
Cl1 0.0625(6) 0.0676(6) 0.0480(5) 0.0036(4) -0.0057(4) -0.0174(5)
Cl5 0.0664(6) 0.0730(6) 0.0511(5) 0.0075(5) 0.0118(4) -0.0243(5)
O1 0.0192(9) 0.0311(10) 0.0233(10) 0.0043(8) 0.0037(7) -0.0014(7)
O2 0.0188(9) 0.0275(9) 0.0229(9) 0.0048(8) 0.0034(7) 0.0011(7)
N4 0.0152(10) 0.0228(10) 0.0193(11) -0.0001(8) 0.0029(8) 0.0005(8)
N1 0.0165(10) 0.0224(10) 0.0221(11) 0.0003(9) 0.0065(8) 0.0001(8)
N6 0.0151(10) 0.0285(11) 0.0219(11) 0.0033(9) 0.0042(8) -0.0026(9)
N3 0.0182(11) 0.0257(11) 0.0235(11) 0.0035(9) 0.0038(9) -0.0012(9)
N2 0.0296(12) 0.0291(12) 0.0235(12) 0.0017(9) 0.0038(9) 0.0074(10)
N5 0.0317(12) 0.0361(13) 0.0207(12) 0.0058(10) 0.0023(10) -0.0024(10)
C35 0.0171(12) 0.0184(12) 0.0209(13) -0.0051(10) 0.0032(10) -0.0012(10)
C12 0.0192(12) 0.0179(12) 0.0253(14) -0.0030(10) 0.0095(10) -0.0019(10)
C18 0.0187(12) 0.0216(12) 0.0240(13) -0.0007(10) 0.0061(10) -0.0020(10)
C43 0.0182(12) 0.0207(12) 0.0201(13) 0.0005(10) 0.0043(10) 0.0029(10)
C37 0.0160(12) 0.0205(12) 0.0219(13) -0.0024(10) 0.0063(10) -0.0024(10)
C34 0.0214(13) 0.0159(11) 0.0189(12) -0.0012(10) 0.0038(10) -0.0007(10)
C1 0.0200(13) 0.0197(12) 0.0222(13) -0.0049(10) 0.0041(10) -0.0010(10)
C46 0.0230(13) 0.0241(13) 0.0202(13) -0.0003(10) 0.0041(10) 0.0054(10)
C10 0.0205(13) 0.0204(12) 0.0234(13) -0.0020(10) 0.0053(10) -0.0015(10)
C9 0.0253(14) 0.0215(12) 0.0190(13) -0.0007(10) 0.0066(10) -0.0044(10)
C38 0.0184(12) 0.0192(12) 0.0219(13) -0.0041(10) 0.0045(10) -0.0020(10)
C3 0.0225(13) 0.0184(12) 0.0219(13) -0.0044(10) 0.0020(10) -0.0008(10)
C4 0.0247(13) 0.0199(12) 0.0196(13) -0.0052(10) 0.0010(10) -0.0010(10)
C11 0.0169(12) 0.0221(13) 0.0269(14) -0.0025(10) 0.0041(10) -0.0001(10)
C21 0.0205(13) 0.0205(12) 0.0265(14) -0.0007(10) 0.0011(11) -0.0041(10)
C27 0.0205(13) 0.0233(13) 0.0177(13) -0.0020(10) 0.0036(10) 0.0022(10)
C19 0.0190(13) 0.0241(13) 0.0264(14) -0.0002(11) 0.0063(11) 0.0012(10)
C45 0.0231(13) 0.0203(12) 0.0256(14) 0.0007(10) 0.0078(11) -0.0003(10)
C13 0.0202(13) 0.0184(12) 0.0275(14) -0.0056(10) 0.0083(11) -0.0016(10)
C32 0.0195(12) 0.0191(12) 0.0184(13) -0.0050(10) 0.0030(10) -0.0011(10)
C33 0.0205(13) 0.0187(12) 0.0174(12) -0.0035(10) 0.0022(10) 0.0001(10)
C39 0.0214(13) 0.0222(12) 0.0204(13) -0.0015(10) 0.0023(10) -0.0025(10)
C47 0.0182(13) 0.0258(13) 0.0233(14) -0.0021(11) 0.0036(10) 0.0036(10)
C2 0.0212(13) 0.0201(12) 0.0221(13) -0.0017(10) 0.0035(10) -0.0010(10)
C48 0.0168(12) 0.0228(12) 0.0226(13) 0.0018(10) 0.0049(10) 0.0012(10)
C26 0.0179(12) 0.0216(12) 0.0206(13) -0.0035(10) 0.0022(10) 0.0007(10)
C22 0.0178(12) 0.0216(12) 0.0286(14) -0.0028(11) 0.0036(11) 0.0002(10)
C44 0.0178(12) 0.0231(13) 0.0240(14) -0.0024(10) 0.0062(10) -0.0002(10)
C17 0.0195(13) 0.0202(12) 0.0303(14) -0.0044(11) 0.0077(11) -0.0003(10)
C23 0.0192(12) 0.0213(12) 0.0255(14) -0.0065(10) 0.0071(10) -0.0023(10)
C20 0.0226(13) 0.0250(13) 0.0265(14) -0.0025(11) 0.0098(11) 0.0019(11)
C42 0.0192(13) 0.0239(13) 0.0236(13) -0.0029(10) 0.0038(10) -0.0011(10)
C36 0.0156(12) 0.0228(12) 0.0225(13) -0.0032(10) 0.0040(10) -0.0008(10)
C29 0.0220(13) 0.0302(14) 0.0207(13) -0.0034(11) -0.0011(11) 0.0060(11)
C30 0.0282(14) 0.0253(13) 0.0206(13) 0.0008(10) 0.0007(11) 0.0041(11)
C16 0.0207(13) 0.0243(13) 0.0344(15) -0.0061(11) 0.0131(11) -0.0038(11)
C40 0.0247(14) 0.0273(13) 0.0209(13) -0.0020(11) 0.0095(11) -0.0048(11)
C41 0.0162(12) 0.0290(14) 0.0273(14) -0.0070(11) 0.0085(11) -0.0043(10)
C31 0.0230(13) 0.0229(13) 0.0229(13) -0.0015(11) 0.0040(11) -0.0018(10)
C28 0.0196(13) 0.0306(14) 0.0219(13) -0.0035(11) 0.0025(10) 0.0005(11)
C14 0.0249(14) 0.0237(13) 0.0254(14) -0.0020(11) 0.0094(11) -0.0026(11)
C15 0.0261(14) 0.0250(13) 0.0329(15) -0.0025(11) 0.0152(12) -0.0027(11)
C6 0.0310(15) 0.0229(13) 0.0261(14) -0.0028(11) -0.0058(12) 0.0021(11)
C8 0.0295(14) 0.0230(13) 0.0241(14) -0.0025(10) 0.0039(11) -0.0042(11)
C5 0.0224(13) 0.0242(13) 0.0279(14) -0.0044(11) 0.0019(11) -0.0003(10)
C7 0.0403(16) 0.0250(13) 0.0209(14) -0.0009(11) -0.0020(12) -0.0026(12)
C50 0.0381(16) 0.0345(15) 0.0230(14) 0.0025(12) -0.0017(12) 0.0037(13)
C49 0.0435(17) 0.0389(16) 0.0273(15) 0.0064(13) 0.0081(13) -0.0028(13)
C24 0.062(2) 0.0496(19) 0.0240(16) 0.0019(14) 0.0072(14) 0.0198(16)
C25 0.0451(18) 0.056(2) 0.0328(17) 0.0017(15) -0.0014(14) 0.0222(16)
C51 0.058(2) 0.0294(15) 0.0399(18) 0.0004(13) 0.0125(15) 0.0012(14)

loop_
_atom_type_symbol
_atom_type_description
_atom_type_scat_dispersion_real
_atom_type_scat_dispersion_imag
_atom_type_scat_source
C C 0.0033 0.0016 'International Tables Vol C Tables 4.2.6.8 and 6.1.1.4'
H H 0.0000 0.0000 'International Tables Vol C Tables 4.2.6.8 and 6.1.1.4'
Cl Cl 0.1484 0.1585 'International Tables Vol C Tables 4.2.6.8 and 6.1.1.4'
N N 0.0061 0.0033 'International Tables Vol C Tables 4.2.6.8 and 6.1.1.4'
O O 0.0106 0.0060 'International Tables Vol C Tables 4.2.6.8 and 6.1.1.4'

loop_
_geom_angle_atom_site_label_1
_geom_angle_atom_site_label_2
_geom_angle_atom_site_label_3
_geom_angle
_geom_angle_site_symmetry_1
_geom_angle_site_symmetry_3
_geom_angle_publ_flag
C37 N4 C43 127.69(19) . . ?
C36 N4 C43 123.71(19) . . ?
C36 N4 C37 108.41(19) . . ?
C12 N1 C18 126.82(19) . . ?
C11 N1 C12 108.55(19) . . ?
C11 N1 C18 124.4(2) . . ?
C27 N6 H6A 124.2 . . ?
C26 N6 H6A 124.2 . . ?
C26 N6 C27 111.58(19) . . ?
C1 N3 H3 124.3 . . ?
C1 N3 C4 111.4(2) . . ?
C4 N3 H3 124.3 . . ?
C21 N2 C24 117.7(2) . . ?
C21 N2 C25 117.2(2) . . ?
C24 N2 C25 115.0(2) . . ?
C46 N5 C50 119.2(2) . . ?
C46 N5 C49 119.3(2) . . ?
C49 N5 C50 118.6(2) . . ?
C34 C35 C38 124.5(2) . . ?
C36 C35 C34 129.7(2) . . ?
C36 C35 C38 105.8(2) . . ?
N1 C12 C13 107.4(2) . . ?
C17 C12 N1 130.2(2) . . ?
C17 C12 C13 122.3(2) . . ?
C19 C18 N1 119.8(2) . . ?
C23 C18 N1 121.6(2) . . ?
C23 C18 C19 118.6(2) . . ?
C48 C43 N4 120.5(2) . . ?
C44 C43 N4 120.4(2) . . ?
C44 C43 C48 118.9(2) . . ?
N4 C37 C38 107.64(19) . . ?
C42 C37 N4 129.6(2) . . ?
C42 C37 C38 122.7(2) . . ?
C35 C34 H34 113.9 . . ?
C33 C34 C35 132.2(2) . . ?
C33 C34 H34 113.9 . . ?
O1 C1 N3 124.4(2) . . ?
O1 C1 C2 128.8(2) . . ?
N3 C1 C2 106.8(2) . . ?
N5 C46 C45 121.5(2) . . ?
N5 C46 C47 120.9(2) . . ?
C47 C46 C45 117.6(2) . . ?
C9 C10 C13 123.6(2) . . ?
C11 C10 C9 131.0(2) . . ?
C11 C10 C13 105.4(2) . . ?
C10 C9 H9 113.3 . . ?
C2 C9 C10 133.4(2) . . ?
C2 C9 H9 113.3 . . ?
C37 C38 C35 107.4(2) . . ?
C37 C38 C39 119.0(2) . . ?
C39 C38 C35 133.5(2) . . ?
C4 C3 C2 107.8(2) . . ?
C8 C3 C4 118.6(2) . . ?
C8 C3 C2 133.6(2) . . ?
N3 C4 C3 108.4(2) . . ?
C5 C4 N3 129.1(2) . . ?
C5 C4 C3 122.5(2) . . ?
N1 C11 C10 111.0(2) . . ?
N1 C11 H11 124.5 . . ?
C10 C11 H11 124.5 . . ?
N2 C21 C22 121.0(2) . . ?
N2 C21 C20 122.0(2) . . ?
C20 C21 C22 117.0(2) . . ?
N6 C27 C32 108.7(2) . . ?
C28 C27 N6 128.4(2) . . ?
C28 C27 C32 122.9(2) . . ?
C18 C19 H19 119.7 . . ?
C20 C19 C18 120.5(2) . . ?
C20 C19 H19 119.7 . . ?
C46 C45 H45 119.3 . . ?
C44 C45 C46 121.4(2) . . ?
C44 C45 H45 119.3 . . ?
C12 C13 C10 107.6(2) . . ?
C12 C13 C14 119.4(2) . . ?
C14 C13 C10 133.0(2) . . ?
C27 C32 C33 107.6(2) . . ?
C31 C32 C27 118.9(2) . . ?
C31 C32 C33 133.5(2) . . ?
C34 C33 C32 125.8(2) . . ?
C34 C33 C26 128.7(2) . . ?
C32 C33 C26 105.36(19) . . ?
C38 C39 H39 120.7 . . ?
C40 C39 C38 118.7(2) . . ?
C40 C39 H39 120.7 . . ?
C46 C47 H47 119.6 . . ?
C48 C47 C46 120.8(2) . . ?
C48 C47 H47 119.6 . . ?
C9 C2 C1 128.1(2) . . ?
C9 C2 C3 126.4(2) . . ?
C3 C2 C1 105.4(2) . . ?
C43 C48 H48 119.5 . . ?
C47 C48 C43 120.9(2) . . ?
C47 C48 H48 119.5 . . ?
O2 C26 N6 123.4(2) . . ?
O2 C26 C33 129.9(2) . . ?
N6 C26 C33 106.7(2) . . ?
C21 C22 H22 119.4 . . ?
C23 C22 C21 121.2(2) . . ?
C23 C22 H22 119.4 . . ?
C43 C44 H44 119.9 . . ?
C45 C44 C43 120.3(2) . . ?
C45 C44 H44 119.9 . . ?
C12 C17 H17 121.4 . . ?
C16 C17 C12 117.2(2) . . ?
C16 C17 H17 121.4 . . ?
C18 C23 H23 119.5 . . ?
C22 C23 C18 121.1(2) . . ?
C22 C23 H23 119.5 . . ?
C21 C20 H20 119.2 . . ?
C19 C20 C21 121.6(2) . . ?
C19 C20 H20 119.2 . . ?
C37 C42 H42 121.6 . . ?
C41 C42 C37 116.8(2) . . ?
C41 C42 H42 121.6 . . ?
N4 C36 C35 110.7(2) . . ?
N4 C36 H36 124.7 . . ?
C35 C36 H36 124.7 . . ?
C30 C29 H29 119.5 . . ?
C28 C29 H29 119.5 . . ?
C28 C29 C30 121.0(2) . . ?
C29 C30 H30 119.6 . . ?
C31 C30 C29 120.9(2) . . ?
C31 C30 H30 119.6 . . ?
C17 C16 H16 119.3 . . ?
C17 C16 C15 121.5(2) . . ?
C15 C16 H16 119.3 . . ?
C39 C40 H40 119.4 . . ?
C39 C40 C41 121.2(2) . . ?
C41 C40 H40 119.4 . . ?
C42 C41 C40 121.7(2) . . ?
C42 C41 H41 119.2 . . ?
C40 C41 H41 119.2 . . ?
C32 C31 C30 119.1(2) . . ?
C32 C31 H31 120.5 . . ?
C30 C31 H31 120.5 . . ?
C27 C28 C29 117.3(2) . . ?
C27 C28 H28 121.3 . . ?
C29 C28 H28 121.3 . . ?
C13 C14 H14 120.8 . . ?
C15 C14 C13 118.4(2) . . ?
C15 C14 H14 120.8 . . ?
C16 C15 H15 119.3 . . ?
C14 C15 C16 121.3(2) . . ?
C14 C15 H15 119.3 . . ?
C5 C6 H6 119.6 . . ?
C7 C6 H6 119.6 . . ?
C7 C6 C5 120.9(2) . . ?
C3 C8 H8 120.3 . . ?
C7 C8 C3 119.5(2) . . ?
C7 C8 H8 120.3 . . ?
C4 C5 C6 117.7(2) . . ?
C4 C5 H5 121.1 . . ?
C6 C5 H5 121.1 . . ?
C6 C7 H7 119.6 . . ?
C8 C7 C6 120.8(2) . . ?
C8 C7 H7 119.6 . . ?
N5 C50 H50A 109.5 . . ?
N5 C50 H50B 109.5 . . ?
N5 C50 H50C 109.5 . . ?
H50A C50 H50B 109.5 . . ?
H50A C50 H50C 109.5 . . ?
H50B C50 H50C 109.5 . . ?
N5 C49 H49A 109.5 . . ?
N5 C49 H49B 109.5 . . ?
N5 C49 H49C 109.5 . . ?
H49A C49 H49B 109.5 . . ?
H49A C49 H49C 109.5 . . ?
H49B C49 H49C 109.5 . . ?
N2 C24 H24A 109.5 . . ?
N2 C24 H24B 109.5 . . ?
N2 C24 H24C 109.5 . . ?
H24A C24 H24B 109.5 . . ?
H24A C24 H24C 109.5 . . ?
H24B C24 H24C 109.5 . . ?
N2 C25 H25A 109.5 . . ?
N2 C25 H25B 109.5 . . ?
N2 C25 H25C 109.5 . . ?
H25A C25 H25B 109.5 . . ?
H25A C25 H25C 109.5 . . ?
H25B C25 H25C 109.5 . . ?
Cl C51 Cl1 110.52(17) . . ?
Cl C51 Cl5 111.31(17) . . ?
Cl C51 H51 108.0 . . ?
Cl1 C51 H51 108.0 . . ?
Cl5 C51 Cl1 110.85(16) . . ?
Cl5 C51 H51 108.0 . . ?

loop_
_geom_bond_atom_site_label_1
_geom_bond_atom_site_label_2
_geom_bond_distance
_geom_bond_site_symmetry_2
_geom_bond_publ_flag
Cl C51 1.744(3) . ?
Cl1 C51 1.751(3) . ?
Cl5 C51 1.750(3) . ?
O1 C1 1.233(3) . ?
O2 C26 1.234(3) . ?
N4 C43 1.420(3) . ?
N4 C37 1.400(3) . ?
N4 C36 1.368(3) . ?
N1 C12 1.398(3) . ?
N1 C18 1.426(3) . ?
N1 C11 1.365(3) . ?
N6 H6A 0.8800 . ?
N6 C27 1.395(3) . ?
N6 C26 1.368(3) . ?
N3 H3 0.8800 . ?
N3 C1 1.369(3) . ?
N3 C4 1.395(3) . ?
N2 C21 1.394(3) . ?
N2 C24 1.452(3) . ?
N2 C25 1.461(3) . ?
N5 C46 1.391(3) . ?
N5 C50 1.446(3) . ?
N5 C49 1.443(3) . ?
C35 C34 1.432(3) . ?
C35 C38 1.450(3) . ?
C35 C36 1.379(3) . ?
C12 C13 1.401(3) . ?
C12 C17 1.396(3) . ?
C18 C19 1.387(3) . ?
C18 C23 1.387(3) . ?
C43 C48 1.391(3) . ?
C43 C44 1.390(3) . ?
C37 C38 1.401(3) . ?
C37 C42 1.394(3) . ?
C34 H34 0.9500 . ?
C34 C33 1.356(3) . ?
C1 C2 1.487(3) . ?
C46 C45 1.403(3) . ?
C46 C47 1.401(3) . ?
C10 C9 1.430(3) . ?
C10 C11 1.376(3) . ?
C10 C13 1.454(3) . ?
C9 H9 0.9500 . ?
C9 C2 1.359(3) . ?
C38 C39 1.402(3) . ?
C3 C4 1.408(3) . ?
C3 C2 1.456(3) . ?
C3 C8 1.392(3) . ?
C4 C5 1.374(3) . ?
C11 H11 0.9500 . ?
C21 C22 1.406(3) . ?
C21 C20 1.397(3) . ?
C27 C32 1.404(3) . ?
C27 C28 1.377(3) . ?
C19 H19 0.9500 . ?
C19 C20 1.384(3) . ?
C45 H45 0.9500 . ?
C45 C44 1.382(3) . ?
C13 C14 1.404(3) . ?
C32 C33 1.463(3) . ?
C32 C31 1.385(3) . ?
C33 C26 1.491(3) . ?
C39 H39 0.9500 . ?
C39 C40 1.381(3) . ?
C47 H47 0.9500 . ?
C47 C48 1.383(3) . ?
C48 H48 0.9500 . ?
C22 H22 0.9500 . ?
C22 C23 1.378(3) . ?
C44 H44 0.9500 . ?
C17 H17 0.9500 . ?
C17 C16 1.384(3) . ?
C23 H23 0.9500 . ?
C20 H20 0.9500 . ?
C42 H42 0.9500 . ?
C42 C41 1.383(3) . ?
C36 H36 0.9500 . ?
C29 H29 0.9500 . ?
C29 C30 1.394(3) . ?
C29 C28 1.387(3) . ?
C30 H30 0.9500 . ?
C30 C31 1.388(3) . ?
C16 H16 0.9500 . ?
C16 C15 1.393(4) . ?
C40 H40 0.9500 . ?
C40 C41 1.393(3) . ?
C41 H41 0.9500 . ?
C31 H31 0.9500 . ?
C28 H28 0.9500 . ?
C14 H14 0.9500 . ?
C14 C15 1.386(3) . ?
C15 H15 0.9500 . ?
C6 H6 0.9500 . ?
C6 C5 1.393(4) . ?
C6 C7 1.391(4) . ?
C8 H8 0.9500 . ?
C8 C7 1.384(4) . ?
C5 H5 0.9500 . ?
C7 H7 0.9500 . ?
C50 H50A 0.9800 . ?
C50 H50B 0.9800 . ?
C50 H50C 0.9800 . ?
C49 H49A 0.9800 . ?
C49 H49B 0.9800 . ?
C49 H49C 0.9800 . ?
C24 H24A 0.9800 . ?
C24 H24B 0.9800 . ?
C24 H24C 0.9800 . ?
C25 H25A 0.9800 . ?
C25 H25B 0.9800 . ?
C25 H25C 0.9800 . ?
C51 H51 1.0000 . ?

loop_
_geom_torsion_atom_site_label_1
_geom_torsion_atom_site_label_2
_geom_torsion_atom_site_label_3
_geom_torsion_atom_site_label_4
_geom_torsion
_geom_torsion_site_symmetry_1
_geom_torsion_site_symmetry_2
_geom_torsion_site_symmetry_3
_geom_torsion_site_symmetry_4
_geom_torsion_publ_flag
O1 C1 C2 C9 -7.1(4) . . . . ?
O1 C1 C2 C3 175.2(2) . . . . ?
N4 C43 C48 C47 -176.5(2) . . . . ?
N4 C43 C44 C45 175.4(2) . . . . ?
N4 C37 C38 C35 1.2(3) . . . . ?
N4 C37 C38 C39 179.1(2) . . . . ?
N4 C37 C42 C41 -178.1(2) . . . . ?
N1 C12 C13 C10 -0.2(3) . . . . ?
N1 C12 C13 C14 -178.5(2) . . . . ?
N1 C12 C17 C16 177.3(2) . . . . ?
N1 C18 C19 C20 178.1(2) . . . . ?
N1 C18 C23 C22 -176.8(2) . . . . ?
N6 C27 C32 C33 -0.5(3) . . . . ?
N6 C27 C32 C31 178.4(2) . . . . ?
N6 C27 C28 C29 -178.1(2) . . . . ?
N3 C1 C2 C9 173.1(2) . . . . ?
N3 C1 C2 C3 -4.6(2) . . . . ?
N3 C4 C5 C6 -177.0(2) . . . . ?
N2 C21 C22 C23 -178.4(2) . . . . ?
N2 C21 C20 C19 179.6(2) . . . . ?
N5 C46 C45 C44 177.2(2) . . . . ?
N5 C46 C47 C48 -178.2(2) . . . . ?
C35 C34 C33 C32 178.9(2) . . . . ?
C35 C34 C33 C26 3.3(4) . . . . ?
C35 C38 C39 C40 176.8(2) . . . . ?
C12 N1 C18 C19 -134.7(2) . . . . ?
C12 N1 C18 C23 44.5(3) . . . . ?
C12 N1 C11 C10 0.3(3) . . . . ?
C12 C13 C14 C15 0.7(3) . . . . ?
C12 C17 C16 C15 0.1(3) . . . . ?
C18 N1 C12 C13 174.6(2) . . . . ?
C18 N1 C12 C17 -1.9(4) . . . . ?
C18 N1 C11 C10 -174.5(2) . . . . ?
C18 C19 C20 C21 -0.8(4) . . . . ?
C43 N4 C37 C38 173.7(2) . . . . ?
C43 N4 C37 C42 -9.9(4) . . . . ?
C43 N4 C36 C35 -174.3(2) . . . . ?
C37 N4 C43 C48 -39.4(3) . . . . ?
C37 N4 C43 C44 145.4(2) . . . . ?
C37 N4 C36 C35 1.0(3) . . . . ?
C37 C38 C39 C40 -0.5(3) . . . . ?
C37 C42 C41 C40 0.1(3) . . . . ?
C34 C35 C38 C37 -179.0(2) . . . . ?
C34 C35 C38 C39 3.6(4) . . . . ?
C34 C35 C36 N4 178.0(2) . . . . ?
C34 C33 C26 O2 -6.8(4) . . . . ?
C34 C33 C26 N6 173.7(2) . . . . ?
C1 N3 C4 C3 -2.4(3) . . . . ?
C1 N3 C4 C5 176.1(2) . . . . ?
C46 C45 C44 C43 0.8(4) . . . . ?
C46 C47 C48 C43 1.3(4) . . . . ?
C10 C9 C2 C1 1.7(4) . . . . ?
C10 C9 C2 C3 179.0(2) . . . . ?
C10 C13 C14 C15 -177.1(2) . . . . ?
C9 C10 C11 N1 177.9(2) . . . . ?
C9 C10 C13 C12 -178.1(2) . . . . ?
C9 C10 C13 C14 -0.2(4) . . . . ?
C38 C35 C34 C33 -170.6(2) . . . . ?
C38 C35 C36 N4 -0.2(3) . . . . ?
C38 C37 C42 C41 -2.2(3) . . . . ?
C38 C39 C40 C41 -1.6(4) . . . . ?
C3 C4 C5 C6 1.3(4) . . . . ?
C3 C8 C7 C6 -0.2(4) . . . . ?
C4 N3 C1 O1 -175.5(2) . . . . ?
C4 N3 C1 C2 4.4(3) . . . . ?
C4 C3 C2 C1 3.3(3) . . . . ?
C4 C3 C2 C9 -174.5(2) . . . . ?
C4 C3 C8 C7 1.5(3) . . . . ?
C11 N1 C12 C13 -0.1(3) . . . . ?
C11 N1 C12 C17 -176.6(2) . . . . ?
C11 N1 C18 C19 39.1(3) . . . . ?
C11 N1 C18 C23 -141.7(2) . . . . ?
C11 C10 C9 C2 6.0(5) . . . . ?
C11 C10 C13 C12 0.4(3) . . . . ?
C11 C10 C13 C14 178.3(3) . . . . ?
C21 C22 C23 C18 -1.7(4) . . . . ?
C27 N6 C26 O2 -177.1(2) . . . . ?
C27 N6 C26 C33 2.4(3) . . . . ?
C27 C32 C33 C34 -174.6(2) . . . . ?
C27 C32 C33 C26 1.8(2) . . . . ?
C27 C32 C31 C30 0.0(3) . . . . ?
C19 C18 C23 C22 2.4(4) . . . . ?
C45 C46 C47 C48 -0.3(3) . . . . ?
C13 C12 C17 C16 1.2(3) . . . . ?
C13 C10 C9 C2 -175.9(3) . . . . ?
C13 C10 C11 N1 -0.4(3) . . . . ?
C13 C14 C15 C16 0.6(4) . . . . ?
C32 C27 C28 C29 0.8(4) . . . . ?
C32 C33 C26 O2 176.9(2) . . . . ?
C32 C33 C26 N6 -2.5(2) . . . . ?
C33 C32 C31 C30 178.5(2) . . . . ?
C39 C40 C41 C42 1.8(4) . . . . ?
C47 C46 C45 C44 -0.7(3) . . . . ?
C2 C3 C4 N3 -0.8(3) . . . . ?
C2 C3 C4 C5 -179.4(2) . . . . ?
C2 C3 C8 C7 177.9(2) . . . . ?
C48 C43 C44 C45 0.1(3) . . . . ?
C26 N6 C27 C32 -1.3(3) . . . . ?
C26 N6 C27 C28 177.8(2) . . . . ?
C22 C21 C20 C19 1.5(4) . . . . ?
C44 C43 C48 C47 -1.2(3) . . . . ?
C17 C12 C13 C10 176.7(2) . . . . ?
C17 C12 C13 C14 -1.6(3) . . . . ?
C17 C16 C15 C14 -1.0(4) . . . . ?
C23 C18 C19 C20 -1.2(4) . . . . ?
C20 C21 C22 C23 -0.3(3) . . . . ?
C42 C37 C38 C35 -175.5(2) . . . . ?
C42 C37 C38 C39 2.4(3) . . . . ?
C36 N4 C43 C48 135.0(2) . . . . ?
C36 N4 C43 C44 -40.2(3) . . . . ?
C36 N4 C37 C38 -1.4(2) . . . . ?
C36 N4 C37 C42 175.0(2) . . . . ?
C36 C35 C34 C33 11.5(4) . . . . ?
C36 C35 C38 C37 -0.6(3) . . . . ?
C36 C35 C38 C39 -178.1(3) . . . . ?
C29 C30 C31 C32 0.5(4) . . . . ?
C30 C29 C28 C27 -0.2(4) . . . . ?
C31 C32 C33 C34 6.8(4) . . . . ?
C31 C32 C33 C26 -176.8(2) . . . . ?
C28 C27 C32 C33 -179.6(2) . . . . ?
C28 C27 C32 C31 -0.7(3) . . . . ?
C28 C29 C30 C31 -0.4(4) . . . . ?
C8 C3 C4 N3 176.6(2) . . . . ?
C8 C3 C4 C5 -2.1(4) . . . . ?
C8 C3 C2 C1 -173.5(3) . . . . ?
C8 C3 C2 C9 8.8(4) . . . . ?
C5 C6 C7 C8 -0.5(4) . . . . ?
C7 C6 C5 C4 0.0(4) . . . . ?
C50 N5 C46 C45 175.3(2) . . . . ?
C50 N5 C46 C47 -6.9(3) . . . . ?
C49 N5 C46 C45 15.0(4) . . . . ?
C49 N5 C46 C47 -167.2(2) . . . . ?
C24 N2 C21 C22 -163.2(2) . . . . ?
C24 N2 C21 C20 18.8(4) . . . . ?
C25 N2 C21 C22 -19.5(3) . . . . ?
C25 N2 C21 C20 162.6(2) . . . . ?
